data_7038842
loop_
_publ_author_name
'Zarkesh, Ryan A.'
'Ichimura, Andrew S.'
'Monson, Todd C.'
'Tomson, Neil C.'
'Anstey, Mitchell R.'

_publ_section_title
;
 Voltage clustering in redox-active ligand complexes: mitigating
 electronic communication through choice of metal ion.
;
_journal_issue 24
_journal_name_full 'Dalton transactions (Cambridge, England : 2003)'
_journal_page_first 9962
_journal_page_last 9969
_journal_paper_doi 10.1039/c6dt00422a
_journal_volume 45
_journal_year 2016
_chemical_formula_moiety 'C84 H72 Ga N6, 3(F6 P), 2(C2 H3 N)'
_chemical_formula_sum 'C88 H78 F18 Ga N8 P3'
_chemical_formula_weight 1752.21
_chemical_melting_point ?
_chemical_name_common 'tris(dmp-BIAN)Ga tri-PF6'
_chemical_name_systematic 'tri(N,N'-bis(3,5-dimethylphenylimino)acenaphthenequinone) gallium tri(hexafluorophosphate)'
_chemical_properties_physical Moisture-sensitive
_space_group_crystal_system monoclinic
_space_group_IT_number 14
_space_group_name_Hall '-P 2yn'
_space_group_name_H-M_alt 'P 1 21/n 1'
_symmetry_space_group_name_Hall '-P 2yn'
_symmetry_space_group_name_H-M 'P 1 21/n 1'
_atom_sites_solution_hydrogens geom
_atom_sites_solution_primary direct
_audit_creation_date 2015-12-11
_audit_creation_method
;
Olex2 1.2
(compiled 2013.11.15 svn.r2834 for OlexSys, GUI svn.r4720)
;
_audit_update_record
;
2016-01-19 deposited with the CCDC.
2016-03-09 downloaded from the CCDC.
;
_cell_angle_alpha 90
_cell_angle_beta 91.3726(12)
_cell_angle_gamma 90
_cell_formula_units_Z 4
_cell_length_a 16.6140(2)
_cell_length_b 21.1569(3)
_cell_length_c 23.2187(3)
_cell_measurement_reflns_used 41633
_cell_measurement_temperature 150.00(10)
_cell_measurement_theta_max 25.4610
_cell_measurement_theta_min 2.8860
_cell_volume 8159.05(18)
_computing_cell_refinement
;
CrysAlisPro, Agilent Technologies,
Version 1.171.37.35 (release 13-08-2014 CrysAlis171 .NET)
(compiled Aug 13 2014,18:06:01)
;
_computing_data_collection
;
CrysAlisPro, Agilent Technologies,
Version 1.171.37.35 (release 13-08-2014 CrysAlis171 .NET)
(compiled Aug 13 2014,18:06:01)
;
_computing_data_reduction
;
CrysAlisPro, Agilent Technologies,
Version 1.171.37.35 (release 13-08-2014 CrysAlis171 .NET)
(compiled Aug 13 2014,18:06:01)
;
_computing_molecular_graphics 'Olex2 (Dolomanov et al., 2009)'
_computing_publication_material 'Olex2 (Dolomanov et al., 2009)'
_computing_structure_refinement 'ShelXL (Sheldrick, 2008)'
_computing_structure_solution 'ShelXS (Sheldrick, 2008)'
_diffrn_ambient_environment N~2~
_diffrn_ambient_temperature 150.00(10)
_diffrn_detector 'CCD plate'
_diffrn_detector_area_resol_mean 10.2358
_diffrn_detector_type Atlas
_diffrn_measured_fraction_theta_full 0.897
_diffrn_measured_fraction_theta_max 0.999
_diffrn_measurement_device 'four-circle diffractometer'
_diffrn_measurement_device_type 'SuperNova, Dual, Cu at zero, Atlas'
_diffrn_measurement_method '\w scans'
_diffrn_orient_matrix_UB_11 0.0380276000
_diffrn_orient_matrix_UB_12 0.0108410000
_diffrn_orient_matrix_UB_13 -0.0091247000
_diffrn_orient_matrix_UB_21 -0.0010778000
_diffrn_orient_matrix_UB_22 0.0247294000
_diffrn_orient_matrix_UB_23 0.0206046000
_diffrn_orient_matrix_UB_31 0.0194150000
_diffrn_orient_matrix_UB_32 -0.0198670000
_diffrn_orient_matrix_UB_33 0.0206371000
_diffrn_radiation_monochromator mirror
_diffrn_radiation_probe x-ray
_diffrn_radiation_type MoK\a
_diffrn_radiation_wavelength 0.71073
_diffrn_reflns_av_R_equivalents 0.0705
_diffrn_reflns_av_unetI/netI 0.0268
_diffrn_reflns_Laue_measured_fraction_full 0.897
_diffrn_reflns_Laue_measured_fraction_max 0.999
_diffrn_reflns_limit_h_max 19
_diffrn_reflns_limit_h_min -19
_diffrn_reflns_limit_k_max 25
_diffrn_reflns_limit_k_min -25
_diffrn_reflns_limit_l_max 27
_diffrn_reflns_limit_l_min -27
_diffrn_reflns_number 228412
_diffrn_reflns_point_group_measured_fraction_full 0.897
_diffrn_reflns_point_group_measured_fraction_max 0.999
_diffrn_reflns_theta_full 26.000
_diffrn_reflns_theta_max 25.027
_diffrn_reflns_theta_min 2.605
_diffrn_source 'SuperNova (Mo) X-ray Source'
_exptl_absorpt_coefficient_mu 0.489
_exptl_absorpt_correction_T_max 0.983
_exptl_absorpt_correction_T_min 0.978
_exptl_absorpt_correction_type numerical
_exptl_absorpt_process_details
;
CrysAlisPro, Agilent Technologies,
Version 1.171.37.35 (release 13-08-2014 CrysAlis171 .NET)
(compiled Aug 13 2014,18:06:01)
Numerical absorption correction based on gaussian integration over
            a multifaceted crystal model
Empirical absorption correction using spherical harmonics,
 implemented in SCALE3 ABSPACK scaling algorithm.
;
_exptl_crystal_colour orange
_exptl_crystal_colour_primary orange
_exptl_crystal_density_diffrn 1.426
_exptl_crystal_description block
_exptl_crystal_F_000 3600
_exptl_crystal_recrystallization_method 'Slow diffusion of diethyl ether into a saturated MeCN solution of the complex'
_exptl_crystal_size_max 0.2583
_exptl_crystal_size_mid 0.2182
_exptl_crystal_size_min 0.1781
_refine_diff_density_max 1.298
_refine_diff_density_min -0.769
_refine_diff_density_rms 0.063
_refine_ls_extinction_method none
_refine_ls_goodness_of_fit_ref 1.043
_refine_ls_hydrogen_treatment constr
_refine_ls_matrix_type full
_refine_ls_number_parameters 1077
_refine_ls_number_reflns 14387
_refine_ls_number_restraints 0
_refine_ls_restrained_S_all 1.043
_refine_ls_R_factor_all 0.0609
_refine_ls_R_factor_gt 0.0479
_refine_ls_shift/su_max 0.001
_refine_ls_shift/su_mean 0.000
_refine_ls_structure_factor_coef Fsqd
_refine_ls_weighting_details 'w=1/[\s^2^(Fo^2^)+(0.0557P)^2^+12.0573P] where P=(Fo^2^+2Fc^2^)/3'
_refine_ls_weighting_scheme calc
_refine_ls_wR_factor_gt 0.1194
_refine_ls_wR_factor_ref 0.1275
_reflns_Friedel_coverage 0.000
_reflns_number_gt 11745
_reflns_number_total 14387
_reflns_threshold_expression 'I > 2\s(I)'
_cod_data_source_file c6dt00422a2.cif
_cod_data_source_block raz01149b
_cod_depositor_comments
;
The following automatic conversions were performed:

'_chemical_melting_point' value 'n/a' was changed to '?' - the value
is undefined or not given.

Automatic conversion script
Id: cif_fix_values 4268 2015-11-12 08:31:59Z antanas 

 Adding full bibliography for 7038837--7038842.cif.
;
_cod_original_cell_volume 8159.0(2)
_cod_database_code 7038842
_shelxl_version_number 2014-3
_shelx_space_group_comment
;
The symmetry employed for this shelxl refinement is uniquely defined
by the following loop, which should always be used as a source of
symmetry information in preference to the above space-group names.
They are only intended as comments.
;
_reflns_odcompleteness_completeness 99.86
_reflns_odcompleteness_iscentric 1
_reflns_odcompleteness_theta 24.97
_olex2_refinement_description
;
1. Fixed Uiso
 At 1.2 times of:
  All C(H) groups
 At 1.5 times of:
  All C(H,H,H) groups
2.a Aromatic/amide H refined with riding coordinates:
 C4(H4), C5(H5), C6(H6), C8(H8), C9(H9), C10(H10), C14(H14), C16(H16),
 C18(H18), C22(H22), C24(H24), C26(H26), C32(H32), C33(H33), C34(H34), C36(H36),
  C37(H37), C38(H38), C42(H42), C44(H44), C46(H46), C50(H50), C52(H52),
 C54(H54), C60(H60), C61(H61), C62(H62), C64(H64), C65(H65), C66(H66), C70(H70),
  C72(H72), C74(H74), C78(H78), C80(H80), C82(H82)
2.b Idealised Me refined as rotating group:
 C19(H19A,H19B,H19C), C20(H20A,H20B,H20C), C27(H27A,H27B,H27C), C28(H28A,H28B,
 H28C), C47(H47A,H47B,H47C), C48(H48A,H48B,H48C), C55(H55A,H55B,H55C), C56(H56A,
 H56B,H56C), C75(H75A,H75B,H75C), C76(H76A,H76B,H76C), C83(H83A,H83B,H83C),
 C84(H84A,H84B,H84C), C4S(H4SA,H4SB,H4SC), C2S(H2SA,H2SB,H2SC)
;

loop_
_space_group_symop_operation_xyz
'x, y, z'
'-x+1/2, y+1/2, -z+1/2'
'-x, -y, -z'
'x-1/2, -y-1/2, z-1/2'

loop_
_atom_site_label
_atom_site_type_symbol
_atom_site_fract_x
_atom_site_fract_y
_atom_site_fract_z
_atom_site_U_iso_or_equiv
_atom_site_adp_type
_atom_site_occupancy
_atom_site_site_symmetry_order
_atom_site_calc_flag
_atom_site_refinement_flags_posn
C1 C -0.00158(16) 0.87726(12) 0.21239(11) 0.0227(6) Uani 1 1 d .
C2 C 0.05013(15) 0.84413(12) 0.16877(11) 0.0216(6) Uani 1 1 d .
C3 C 0.06585(16) 0.88893(13) 0.12292(12) 0.0254(6) Uani 1 1 d .
C4 C 0.10650(17) 0.88684(15) 0.07201(12) 0.0305(6) Uani 1 1 d .
H4 H 0.1317 0.8500 0.0600 0.037 Uiso 1 1 calc R
C5 C 0.10870(19) 0.94250(16) 0.03859(13) 0.0379(7) Uani 1 1 d .
H5 H 0.1353 0.9415 0.0038 0.045 Uiso 1 1 calc R
C6 C 0.07333(19) 0.99801(15) 0.05509(14) 0.0379(7) Uani 1 1 d .
H6 H 0.0769 1.0335 0.0317 0.045 Uiso 1 1 calc R
C7 C 0.03139(17) 1.00175(14) 0.10749(14) 0.0336(7) Uani 1 1 d .
C8 C -0.00694(19) 1.05543(14) 0.13100(15) 0.0390(8) Uani 1 1 d .
H8 H -0.0068 1.0935 0.1109 0.047 Uiso 1 1 calc R
C9 C -0.04426(19) 1.05202(15) 0.18294(15) 0.0394(8) Uani 1 1 d .
H9 H -0.0678 1.0883 0.1976 0.047 Uiso 1 1 calc R
C10 C -0.04815(18) 0.99573(14) 0.21480(14) 0.0330(7) Uani 1 1 d .
H10 H -0.0743 0.9944 0.2498 0.040 Uiso 1 1 calc R
C11 C -0.01211(16) 0.94229(13) 0.19277(12) 0.0272(6) Uani 1 1 d .
C12 C 0.02817(16) 0.94616(13) 0.13978(12) 0.0264(6) Uani 1 1 d .
C13 C -0.07209(16) 0.87422(13) 0.29949(12) 0.0250(6) Uani 1 1 d .
C14 C -0.03830(17) 0.88669(13) 0.35333(12) 0.0267(6) Uani 1 1 d .
H14 H 0.0158 0.8782 0.3610 0.032 Uiso 1 1 calc R
C15 C -0.08604(18) 0.91210(14) 0.39593(12) 0.0314(7) Uani 1 1 d .
C16 C -0.16612(18) 0.92605(15) 0.38239(13) 0.0352(7) Uani 1 1 d .
H16 H -0.1982 0.9432 0.4107 0.042 Uiso 1 1 calc R
C17 C -0.19956(17) 0.91505(15) 0.32778(13) 0.0342(7) Uani 1 1 d .
C18 C -0.15204(17) 0.88781(14) 0.28632(13) 0.0301(6) Uani 1 1 d .
H18 H -0.1736 0.8787 0.2499 0.036 Uiso 1 1 calc R
C19 C -0.0510(2) 0.92184(19) 0.45597(13) 0.0463(9) Uani 1 1 d .
H19A H -0.0846 0.9504 0.4767 0.069 Uiso 1 1 calc GR
H19B H 0.0021 0.9393 0.4536 0.069 Uiso 1 1 calc GR
H19C H -0.0483 0.8820 0.4757 0.069 Uiso 1 1 calc GR
C20 C -0.2861(2) 0.9322(2) 0.31322(16) 0.0515(10) Uani 1 1 d .
H20A H -0.2992 0.9192 0.2745 0.077 Uiso 1 1 calc GR
H20B H -0.2930 0.9771 0.3165 0.077 Uiso 1 1 calc GR
H20C H -0.3211 0.9111 0.3394 0.077 Uiso 1 1 calc GR
C21 C 0.12214(16) 0.75275(12) 0.14133(11) 0.0220(5) Uani 1 1 d .
C22 C 0.20439(17) 0.76349(14) 0.14368(12) 0.0275(6) Uani 1 1 d .
H22 H 0.2262 0.7937 0.1686 0.033 Uiso 1 1 calc R
C23 C 0.25395(18) 0.72856(15) 0.10829(13) 0.0331(7) Uani 1 1 d .
C24 C 0.21969(19) 0.68274(15) 0.07273(13) 0.0351(7) Uani 1 1 d .
H24 H 0.2530 0.6581 0.0502 0.042 Uiso 1 1 calc R
C25 C 0.13698(19) 0.67237(13) 0.06967(12) 0.0305(7) Uani 1 1 d .
C26 C 0.08787(17) 0.70855(13) 0.10431(11) 0.0249(6) Uani 1 1 d .
H26 H 0.0323 0.7031 0.1026 0.030 Uiso 1 1 calc R
C27 C 0.3433(2) 0.7415(2) 0.10860(18) 0.0545(10) Uani 1 1 d .
H27A H 0.3535 0.7785 0.0859 0.082 Uiso 1 1 calc GR
H27B H 0.3708 0.7060 0.0927 0.082 Uiso 1 1 calc GR
H27C H 0.3623 0.7485 0.1475 0.082 Uiso 1 1 calc GR
C28 C 0.1012(2) 0.62351(15) 0.03001(14) 0.0433(8) Uani 1 1 d .
H28A H 0.1110 0.5822 0.0458 0.065 Uiso 1 1 calc GR
H28B H 0.1254 0.6267 -0.0070 0.065 Uiso 1 1 calc GR
H28C H 0.0442 0.6304 0.0259 0.065 Uiso 1 1 calc GR
C29 C -0.05877(15) 0.66079(13) 0.18738(11) 0.0219(6) Uani 1 1 d .
C30 C 0.01981(16) 0.62971(13) 0.20739(11) 0.0229(6) Uani 1 1 d .
C31 C 0.02515(16) 0.56920(13) 0.17719(11) 0.0228(6) Uani 1 1 d .
C32 C 0.08058(17) 0.52158(13) 0.17532(12) 0.0271(6) Uani 1 1 d .
H32 H 0.1271 0.5228 0.1984 0.033 Uiso 1 1 calc R
C33 C 0.06549(18) 0.47043(14) 0.13752(13) 0.0336(7) Uani 1 1 d .
H33 H 0.1027 0.4376 0.1364 0.040 Uiso 1 1 calc R
C34 C -0.00168(18) 0.46741(14) 0.10260(13) 0.0329(7) Uani 1 1 d .
H34 H -0.0090 0.4329 0.0782 0.040 Uiso 1 1 calc R
C35 C -0.06060(17) 0.51611(13) 0.10300(12) 0.0271(6) Uani 1 1 d .
C36 C -0.13211(18) 0.52091(14) 0.06922(12) 0.0319(7) Uani 1 1 d .
H36 H -0.1441 0.4897 0.0422 0.038 Uiso 1 1 calc R
C37 C -0.18416(18) 0.57051(15) 0.07531(13) 0.0336(7) Uani 1 1 d .
H37 H -0.2312 0.5715 0.0528 0.040 Uiso 1 1 calc R
C38 C -0.16865(17) 0.61989(14) 0.11446(12) 0.0303(6) Uani 1 1 d .
H38 H -0.2050 0.6530 0.1184 0.036 Uiso 1 1 calc R
C39 C -0.09819(16) 0.61804(13) 0.14688(11) 0.0236(6) Uani 1 1 d .
C40 C -0.04542(16) 0.56591(13) 0.14153(11) 0.0228(6) Uani 1 1 d .
C41 C -0.14522(16) 0.75149(13) 0.18861(11) 0.0239(6) Uani 1 1 d .
C42 C -0.13958(17) 0.79535(13) 0.14434(12) 0.0273(6) Uani 1 1 d .
H42 H -0.0926 0.7986 0.1236 0.033 Uiso 1 1 calc R
C43 C -0.20487(18) 0.83433(14) 0.13146(13) 0.0334(7) Uani 1 1 d .
C44 C -0.27448(18) 0.82760(15) 0.16279(13) 0.0356(7) Uani 1 1 d .
H44 H -0.3176 0.8546 0.1550 0.043 Uiso 1 1 calc R
C45 C -0.28177(17) 0.78208(16) 0.20519(13) 0.0340(7) Uani 1 1 d .
C46 C -0.21524(17) 0.74357(14) 0.21870(12) 0.0295(6) Uani 1 1 d .
H46 H -0.2182 0.7132 0.2475 0.035 Uiso 1 1 calc R
C47 C -0.1993(2) 0.88292(17) 0.08396(16) 0.0506(9) Uani 1 1 d .
H47A H -0.1707 0.9193 0.0982 0.076 Uiso 1 1 calc GR
H47B H -0.2525 0.8951 0.0714 0.076 Uiso 1 1 calc GR
H47C H -0.1712 0.8651 0.0522 0.076 Uiso 1 1 calc GR
C48 C -0.35880(19) 0.7740(2) 0.23739(16) 0.0507(9) Uani 1 1 d .
H48A H -0.3845 0.7353 0.2256 0.076 Uiso 1 1 calc GR
H48B H -0.3941 0.8089 0.2290 0.076 Uiso 1 1 calc GR
H48C H -0.3469 0.7725 0.2780 0.076 Uiso 1 1 calc GR
C49 C 0.13979(15) 0.63736(12) 0.26689(11) 0.0213(5) Uani 1 1 d .
C50 C 0.20666(16) 0.63228(13) 0.23293(12) 0.0252(6) Uani 1 1 d .
H50 H 0.2024 0.6400 0.1935 0.030 Uiso 1 1 calc R
C51 C 0.28055(17) 0.61551(13) 0.25830(13) 0.0301(6) Uani 1 1 d .
C52 C 0.28456(18) 0.60511(13) 0.31710(13) 0.0325(7) Uani 1 1 d .
H52 H 0.3342 0.5958 0.3344 0.039 Uiso 1 1 calc R
C53 C 0.21715(18) 0.60806(13) 0.35125(12) 0.0302(7) Uani 1 1 d .
C54 C 0.14363(17) 0.62400(12) 0.32536(12) 0.0251(6) Uani 1 1 d .
H54 H 0.0974 0.6257 0.3471 0.030 Uiso 1 1 calc R
C55 C 0.35402(19) 0.60847(18) 0.22179(16) 0.0464(9) Uani 1 1 d .
H55A H 0.3577 0.5657 0.2084 0.070 Uiso 1 1 calc GR
H55B H 0.4014 0.6187 0.2444 0.070 Uiso 1 1 calc GR
H55C H 0.3497 0.6365 0.1894 0.070 Uiso 1 1 calc GR
C56 C 0.2229(2) 0.59407(19) 0.41486(14) 0.0507(9) Uani 1 1 d .
H56A H 0.1719 0.6024 0.4320 0.076 Uiso 1 1 calc GR
H56B H 0.2635 0.6204 0.4326 0.076 Uiso 1 1 calc GR
H56C H 0.2369 0.5505 0.4206 0.076 Uiso 1 1 calc GR
C57 C 0.02357(16) 0.73591(13) 0.37569(11) 0.0228(6) Uani 1 1 d .
C58 C 0.10399(15) 0.76540(12) 0.36253(11) 0.0207(5) Uani 1 1 d .
C59 C 0.14843(16) 0.77194(13) 0.41715(11) 0.0227(6) Uani 1 1 d .
C60 C 0.22163(17) 0.79680(13) 0.43381(12) 0.0269(6) Uani 1 1 d .
H60 H 0.2554 0.8149 0.4071 0.032 Uiso 1 1 calc R
C61 C 0.24404(18) 0.79400(15) 0.49282(12) 0.0320(7) Uani 1 1 d .
H61 H 0.2932 0.8112 0.5047 0.038 Uiso 1 1 calc R
C62 C 0.19653(19) 0.76707(15) 0.53301(13) 0.0348(7) Uani 1 1 d .
H62 H 0.2141 0.7661 0.5713 0.042 Uiso 1 1 calc R
C63 C 0.12060(18) 0.74044(14) 0.51743(12) 0.0294(6) Uani 1 1 d .
C64 C 0.06590(19) 0.70916(16) 0.55313(13) 0.0367(7) Uani 1 1 d .
H64 H 0.0786 0.7044 0.5921 0.044 Uiso 1 1 calc R
C65 C -0.00578(19) 0.68552(16) 0.53151(13) 0.0374(7) Uani 1 1 d .
H65 H -0.0398 0.6642 0.5561 0.045 Uiso 1 1 calc R
C66 C -0.02911(18) 0.69261(15) 0.47300(12) 0.0315(7) Uani 1 1 d .
H66 H -0.0785 0.6775 0.4592 0.038 Uiso 1 1 calc R
C67 C 0.02334(16) 0.72250(13) 0.43701(11) 0.0255(6) Uani 1 1 d .
C68 C 0.09805(16) 0.74517(13) 0.45906(12) 0.0242(6) Uani 1 1 d .
C69 C -0.10763(16) 0.70571(13) 0.34497(11) 0.0243(6) Uani 1 1 d .
C70 C -0.16042(17) 0.74643(15) 0.37112(12) 0.0303(6) Uani 1 1 d .
H70 H -0.1440 0.7871 0.3811 0.036 Uiso 1 1 calc R
C71 C -0.23833(18) 0.72641(16) 0.38259(13) 0.0360(7) Uani 1 1 d .
C72 C -0.26031(18) 0.66574(17) 0.36634(14) 0.0410(8) Uani 1 1 d .
H72 H -0.3122 0.6520 0.3737 0.049 Uiso 1 1 calc R
C73 C -0.20809(19) 0.62449(16) 0.33950(15) 0.0390(8) Uani 1 1 d .
C74 C -0.12990(17) 0.64489(14) 0.32899(13) 0.0307(6) Uani 1 1 d .
H74 H -0.0933 0.6181 0.3115 0.037 Uiso 1 1 calc R
C75 C -0.2957(2) 0.7695(2) 0.41278(17) 0.0552(10) Uani 1 1 d .
H75A H -0.3009 0.7559 0.4520 0.083 Uiso 1 1 calc GR
H75B H -0.3474 0.7681 0.3935 0.083 Uiso 1 1 calc GR
H75C H -0.2753 0.8120 0.4122 0.083 Uiso 1 1 calc GR
C76 C -0.2344(2) 0.55916(18) 0.3216(2) 0.0641(12) Uani 1 1 d .
H76A H -0.2597 0.5609 0.2841 0.096 Uiso 1 1 calc GR
H76B H -0.2720 0.5431 0.3488 0.096 Uiso 1 1 calc GR
H76C H -0.1884 0.5318 0.3207 0.096 Uiso 1 1 calc GR
C77 C 0.19088(15) 0.80813(12) 0.29204(11) 0.0210(5) Uani 1 1 d .
C78 C 0.26343(16) 0.77574(13) 0.29785(11) 0.0238(6) Uani 1 1 d .
H78 H 0.2651 0.7360 0.3150 0.029 Uiso 1 1 calc R
C79 C 0.33336(17) 0.80315(14) 0.27779(12) 0.0277(6) Uani 1 1 d .
C80 C 0.32840(18) 0.86215(15) 0.25119(12) 0.0321(7) Uani 1 1 d .
H80 H 0.3748 0.8802 0.2367 0.038 Uiso 1 1 calc R
C81 C 0.25617(18) 0.89470(14) 0.24566(13) 0.0309(6) Uani 1 1 d .
C82 C 0.18748(16) 0.86733(13) 0.26720(11) 0.0244(6) Uani 1 1 d .
H82 H 0.1388 0.8890 0.2649 0.029 Uiso 1 1 calc R
C83 C 0.41351(18) 0.77041(17) 0.28500(15) 0.0413(8) Uani 1 1 d .
H83A H 0.4473 0.7940 0.3113 0.062 Uiso 1 1 calc GR
H83B H 0.4388 0.7677 0.2483 0.062 Uiso 1 1 calc GR
H83C H 0.4055 0.7286 0.3000 0.062 Uiso 1 1 calc GR
C84 C 0.2507(2) 0.95799(16) 0.21647(18) 0.0526(10) Uani 1 1 d .
H84A H 0.2131 0.9556 0.1845 0.079 Uiso 1 1 calc GR
H84B H 0.3027 0.9697 0.2029 0.079 Uiso 1 1 calc GR
H84C H 0.2328 0.9891 0.2434 0.079 Uiso 1 1 calc GR
N1 N -0.02296(13) 0.84542(10) 0.25620(9) 0.0221(5) Uani 1 1 d .
N2 N 0.07068(13) 0.78708(10) 0.17999(9) 0.0207(5) Uani 1 1 d .
N3 N -0.07360(13) 0.71635(10) 0.20621(9) 0.0213(5) Uani 1 1 d .
N4 N 0.06435(13) 0.66114(10) 0.24289(9) 0.0211(5) Uani 1 1 d .
N5 N -0.02707(13) 0.72821(11) 0.33362(9) 0.0218(5) Uani 1 1 d .
N6 N 0.11686(13) 0.77947(10) 0.30969(9) 0.0205(5) Uani 1 1 d .
Ga1 Ga 0.02114(2) 0.75286(2) 0.25580(2) 0.01936(9) Uani 1 1 d .
F7 F 0.37544(15) 0.71417(18) 0.42943(12) 0.0959(10) Uani 1 1 d .
F8 F 0.4618(2) 0.79387(11) 0.43964(11) 0.0959(10) Uani 1 1 d .
F9 F 0.54715(13) 0.73016(12) 0.48839(9) 0.0637(6) Uani 1 1 d .
F10 F 0.45994(17) 0.65067(11) 0.47881(11) 0.0730(7) Uani 1 1 d .
F11 F 0.50211(13) 0.70291(10) 0.39988(8) 0.0511(5) Uani 1 1 d .
F12 F 0.42154(14) 0.74269(12) 0.51844(9) 0.0672(7) Uani 1 1 d .
P2 P 0.46102(5) 0.72291(4) 0.45881(4) 0.0398(2) Uani 1 1 d .
F13 F -0.01726(17) 0.52939(11) 0.36603(13) 0.0803(8) Uani 1 1 d .
F14 F 0.0541(2) 0.47900(16) 0.30064(16) 0.1234(14) Uani 1 1 d .
F15 F -0.0017(2) 0.38716(17) 0.3281(2) 0.1487(18) Uani 1 1 d .
F16 F -0.0836(3) 0.44181(17) 0.3785(3) 0.186(3) Uani 1 1 d .
F17 F -0.0726(3) 0.4749(4) 0.2948(2) 0.260(4) Uani 1 1 d .
F18 F 0.0531(4) 0.4468(2) 0.3895(2) 0.204(3) Uani 1 1 d .
P3 P -0.01017(6) 0.45880(5) 0.34440(5) 0.0588(3) Uani 1 1 d .
F1 F 0.12183(13) 1.02967(12) 0.41599(9) 0.0644(7) Uani 1 1 d .
F2 F 0.24225(14) 1.01965(13) 0.37474(10) 0.0723(7) Uani 1 1 d .
F3 F 0.27214(12) 0.93841(10) 0.43469(10) 0.0563(6) Uani 1 1 d .
F4 F 0.15216(12) 0.94923(10) 0.47577(9) 0.0534(5) Uani 1 1 d .
F5 F 0.15809(17) 0.93495(15) 0.38071(11) 0.0865(9) Uani 1 1 d .
F6 F 0.23455(14) 1.03139(10) 0.47114(10) 0.0629(6) Uani 1 1 d .
P1 P 0.19677(5) 0.98416(4) 0.42437(3) 0.03504(19) Uani 1 1 d .
C3S C 0.1021(3) 0.8983(2) 0.6487(2) 0.0629(11) Uani 1 1 d .
C4S C 0.0542(3) 0.9018(3) 0.5959(2) 0.0837(15) Uani 1 1 d .
H4SA H 0.0883 0.9126 0.5646 0.125 Uiso 1 1 calc GR
H4SB H 0.0134 0.9336 0.5997 0.125 Uiso 1 1 calc GR
H4SC H 0.0293 0.8616 0.5884 0.125 Uiso 1 1 calc GR
N2S N 0.1398(3) 0.8950(3) 0.6893(2) 0.0997(15) Uani 1 1 d .
C1S C 0.1784(3) 0.4172(3) 0.4973(2) 0.0726(14) Uani 1 1 d .
C2S C 0.1314(4) 0.4691(3) 0.5156(3) 0.110(2) Uani 1 1 d .
H2SA H 0.0960 0.4824 0.4846 0.164 Uiso 1 1 calc GR
H2SB H 0.1662 0.5035 0.5267 0.164 Uiso 1 1 calc GR
H2SC H 0.1001 0.4566 0.5479 0.164 Uiso 1 1 calc GR
N1S N 0.2132(3) 0.3752(3) 0.4821(2) 0.1041(16) Uani 1 1 d .

loop_
_atom_site_aniso_label
_atom_site_aniso_U_11
_atom_site_aniso_U_22
_atom_site_aniso_U_33
_atom_site_aniso_U_23
_atom_site_aniso_U_13
_atom_site_aniso_U_12
C1 0.0214(13) 0.0228(14) 0.0237(14) -0.0055(11) -0.0041(11) 0.0016(11)
C2 0.0196(13) 0.0237(14) 0.0214(13) -0.0026(11) -0.0032(10) -0.0006(11)
C3 0.0232(14) 0.0263(14) 0.0266(14) -0.0002(12) -0.0046(11) -0.0006(11)
C4 0.0300(15) 0.0347(16) 0.0268(15) 0.0022(12) -0.0006(12) -0.0009(13)
C5 0.0354(17) 0.0464(19) 0.0317(16) 0.0103(14) -0.0003(13) -0.0029(15)
C6 0.0346(17) 0.0354(17) 0.0433(18) 0.0169(15) -0.0063(14) -0.0033(14)
C7 0.0257(15) 0.0301(16) 0.0445(18) 0.0062(14) -0.0101(13) -0.0028(13)
C8 0.0345(17) 0.0236(15) 0.058(2) 0.0092(15) -0.0100(15) -0.0002(13)
C9 0.0332(17) 0.0244(16) 0.060(2) -0.0035(15) -0.0027(15) 0.0056(13)
C10 0.0288(16) 0.0275(15) 0.0425(17) -0.0077(13) -0.0012(13) 0.0048(12)
C11 0.0225(14) 0.0254(15) 0.0334(15) -0.0033(12) -0.0056(12) 0.0017(11)
C12 0.0208(14) 0.0259(15) 0.0322(15) 0.0008(12) -0.0059(11) -0.0013(11)
C13 0.0242(14) 0.0246(14) 0.0262(14) -0.0066(11) 0.0024(11) 0.0015(11)
C14 0.0220(14) 0.0292(15) 0.0290(15) -0.0061(12) 0.0000(11) 0.0013(12)
C15 0.0316(16) 0.0346(16) 0.0281(15) -0.0090(13) 0.0022(12) 0.0006(13)
C16 0.0315(16) 0.0395(18) 0.0351(17) -0.0146(14) 0.0080(13) 0.0035(13)
C17 0.0236(15) 0.0389(17) 0.0399(17) -0.0108(14) 0.0006(13) 0.0056(13)
C18 0.0261(15) 0.0340(16) 0.0301(15) -0.0085(13) -0.0034(12) 0.0047(12)
C19 0.0431(19) 0.068(2) 0.0279(16) -0.0185(16) 0.0000(14) 0.0034(17)
C20 0.0313(18) 0.070(3) 0.054(2) -0.0207(19) 0.0004(16) 0.0160(17)
C21 0.0276(14) 0.0200(13) 0.0187(13) 0.0010(11) 0.0039(10) 0.0038(11)
C22 0.0279(15) 0.0295(15) 0.0252(14) -0.0009(12) 0.0024(11) -0.0008(12)
C23 0.0302(16) 0.0374(17) 0.0320(16) 0.0067(13) 0.0095(13) 0.0055(13)
C24 0.0439(19) 0.0341(17) 0.0280(15) 0.0030(13) 0.0137(13) 0.0135(14)
C25 0.0462(18) 0.0240(15) 0.0214(14) 0.0005(12) 0.0053(12) 0.0054(13)
C26 0.0311(15) 0.0238(14) 0.0197(13) 0.0013(11) 0.0025(11) 0.0010(12)
C27 0.0340(19) 0.069(3) 0.061(2) 0.003(2) 0.0180(17) 0.0038(18)
C28 0.065(2) 0.0324(17) 0.0332(17) -0.0108(14) 0.0088(16) 0.0037(16)
C29 0.0202(13) 0.0257(14) 0.0198(13) -0.0006(11) 0.0003(10) 0.0018(11)
C30 0.0223(13) 0.0266(14) 0.0197(13) -0.0004(11) -0.0010(11) 0.0005(11)
C31 0.0234(14) 0.0242(14) 0.0207(13) 0.0001(11) 0.0005(11) -0.0009(11)
C32 0.0236(14) 0.0268(15) 0.0309(15) 0.0008(12) -0.0006(11) 0.0002(12)
C33 0.0318(16) 0.0262(15) 0.0430(18) -0.0045(13) 0.0037(13) 0.0045(13)
C34 0.0352(17) 0.0263(15) 0.0372(17) -0.0108(13) 0.0021(13) -0.0030(13)
C35 0.0298(15) 0.0256(14) 0.0260(14) -0.0027(12) 0.0012(11) -0.0046(12)
C36 0.0360(17) 0.0308(16) 0.0284(15) -0.0070(12) -0.0061(12) -0.0062(13)
C37 0.0311(16) 0.0369(17) 0.0322(16) -0.0019(13) -0.0121(13) -0.0037(13)
C38 0.0296(15) 0.0290(15) 0.0317(15) -0.0010(12) -0.0070(12) 0.0037(12)
C39 0.0243(14) 0.0252(14) 0.0212(13) -0.0006(11) -0.0026(11) -0.0011(11)
C40 0.0245(14) 0.0245(14) 0.0195(13) 0.0024(11) 0.0004(11) -0.0017(11)
C41 0.0210(13) 0.0268(14) 0.0236(13) -0.0068(11) -0.0070(11) 0.0057(11)
C42 0.0266(15) 0.0310(15) 0.0240(14) -0.0044(12) -0.0046(11) 0.0020(12)
C43 0.0359(17) 0.0322(16) 0.0312(16) -0.0057(13) -0.0140(13) 0.0068(13)
C44 0.0293(16) 0.0397(18) 0.0371(17) -0.0097(14) -0.0143(13) 0.0130(14)
C45 0.0225(15) 0.0449(18) 0.0344(16) -0.0128(14) -0.0063(12) 0.0073(13)
C46 0.0248(15) 0.0364(16) 0.0272(14) -0.0050(12) -0.0038(11) 0.0040(12)
C47 0.055(2) 0.046(2) 0.050(2) 0.0103(17) -0.0141(17) 0.0133(17)
C48 0.0250(17) 0.074(3) 0.053(2) -0.0055(19) 0.0018(15) 0.0139(17)
C49 0.0197(13) 0.0185(13) 0.0254(14) -0.0011(11) -0.0060(11) 0.0001(10)
C50 0.0240(14) 0.0244(14) 0.0272(14) -0.0012(11) -0.0009(11) -0.0007(11)
C51 0.0222(14) 0.0249(15) 0.0429(17) -0.0032(13) -0.0031(12) 0.0021(12)
C52 0.0259(15) 0.0249(15) 0.0460(18) -0.0019(13) -0.0143(13) 0.0061(12)
C53 0.0370(17) 0.0211(14) 0.0319(15) 0.0005(12) -0.0109(13) 0.0039(12)
C54 0.0256(14) 0.0223(14) 0.0273(14) 0.0000(11) -0.0017(11) 0.0010(11)
C55 0.0247(16) 0.055(2) 0.059(2) -0.0033(18) 0.0020(15) 0.0058(15)
C56 0.057(2) 0.058(2) 0.0365(19) 0.0097(17) -0.0125(16) 0.0130(19)
C57 0.0209(13) 0.0255(14) 0.0220(13) -0.0025(11) 0.0028(11) 0.0026(11)
C58 0.0183(13) 0.0216(13) 0.0222(13) -0.0020(10) -0.0001(10) 0.0022(10)
C59 0.0224(14) 0.0240(13) 0.0217(13) -0.0013(11) -0.0011(11) 0.0044(11)
C60 0.0256(14) 0.0271(14) 0.0278(14) -0.0039(12) -0.0016(11) -0.0004(12)
C61 0.0276(15) 0.0376(17) 0.0304(15) -0.0064(13) -0.0071(12) -0.0013(13)
C62 0.0365(17) 0.0440(18) 0.0234(15) -0.0025(13) -0.0095(13) 0.0030(14)
C63 0.0310(16) 0.0334(16) 0.0237(14) 0.0021(12) -0.0024(12) 0.0056(13)
C64 0.0380(17) 0.051(2) 0.0212(14) 0.0080(14) -0.0011(12) 0.0057(15)
C65 0.0322(17) 0.051(2) 0.0295(16) 0.0119(14) 0.0062(13) 0.0006(15)
C66 0.0254(15) 0.0405(17) 0.0285(15) 0.0053(13) 0.0023(12) -0.0002(13)
C67 0.0243(14) 0.0290(15) 0.0231(14) 0.0012(12) -0.0018(11) 0.0028(12)
C68 0.0226(14) 0.0257(14) 0.0243(14) 0.0005(11) -0.0012(11) 0.0033(11)
C69 0.0190(13) 0.0330(15) 0.0206(13) 0.0014(11) -0.0011(10) -0.0033(11)
C70 0.0249(15) 0.0392(17) 0.0268(15) -0.0027(13) 0.0013(12) -0.0027(13)
C71 0.0250(15) 0.051(2) 0.0320(16) 0.0033(14) 0.0031(12) -0.0027(14)
C72 0.0208(15) 0.055(2) 0.0469(19) 0.0084(16) 0.0015(13) -0.0093(15)
C73 0.0285(16) 0.0389(18) 0.0492(19) 0.0085(15) -0.0085(14) -0.0063(14)
C74 0.0252(15) 0.0327(16) 0.0339(16) 0.0019(13) -0.0044(12) 0.0001(12)
C75 0.0301(18) 0.078(3) 0.058(2) -0.010(2) 0.0187(16) -0.0003(18)
C76 0.040(2) 0.042(2) 0.110(4) 0.001(2) -0.011(2) -0.0144(17)
C77 0.0211(13) 0.0237(14) 0.0180(12) -0.0040(10) -0.0011(10) -0.0034(11)
C78 0.0246(14) 0.0237(14) 0.0231(13) -0.0004(11) -0.0002(11) 0.0001(11)
C79 0.0245(14) 0.0323(16) 0.0262(14) -0.0028(12) 0.0004(11) -0.0033(12)
C80 0.0281(15) 0.0369(17) 0.0313(15) 0.0010(13) 0.0025(12) -0.0108(13)
C81 0.0336(16) 0.0253(15) 0.0334(16) -0.0009(12) -0.0042(12) -0.0076(12)
C82 0.0234(14) 0.0236(14) 0.0260(14) -0.0046(11) -0.0045(11) -0.0006(11)
C83 0.0225(15) 0.052(2) 0.049(2) 0.0027(16) 0.0026(14) 0.0004(14)
C84 0.046(2) 0.0346(19) 0.077(3) 0.0210(18) -0.0077(19) -0.0137(16)
N1 0.0200(11) 0.0241(12) 0.0220(11) -0.0052(9) -0.0021(9) 0.0028(9)
N2 0.0210(11) 0.0217(12) 0.0193(11) -0.0041(9) -0.0007(9) 0.0015(9)
N3 0.0198(11) 0.0253(12) 0.0187(11) -0.0020(9) -0.0021(9) 0.0023(9)
N4 0.0193(11) 0.0219(11) 0.0222(11) 0.0006(9) -0.0010(9) 0.0027(9)
N5 0.0184(11) 0.0263(12) 0.0206(11) -0.0002(9) 0.0010(9) -0.0006(9)
N6 0.0192(11) 0.0204(11) 0.0219(11) -0.0010(9) 0.0004(9) -0.0002(9)
Ga1 0.01802(15) 0.02246(16) 0.01756(15) -0.00234(11) -0.00041(11) 0.00177(12)
F7 0.0483(14) 0.161(3) 0.0773(18) -0.0380(19) -0.0192(13) 0.0154(17)
F8 0.188(3) 0.0409(13) 0.0583(15) -0.0013(11) -0.0012(17) 0.0298(17)
F9 0.0460(12) 0.0924(18) 0.0524(13) -0.0096(12) -0.0029(10) -0.0072(12)
F10 0.103(2) 0.0501(14) 0.0665(15) 0.0040(12) 0.0147(14) -0.0111(13)
F11 0.0646(13) 0.0482(12) 0.0408(11) -0.0056(9) 0.0054(9) 0.0083(10)
F12 0.0578(14) 0.0987(19) 0.0453(12) -0.0139(12) 0.0057(10) 0.0206(13)
P2 0.0421(5) 0.0411(5) 0.0360(5) -0.0052(4) -0.0040(4) 0.0063(4)
F13 0.0867(18) 0.0456(13) 0.111(2) 0.0118(13) 0.0403(16) 0.0037(12)
F14 0.156(3) 0.090(2) 0.128(3) 0.021(2) 0.086(3) 0.032(2)
F15 0.111(3) 0.092(2) 0.247(5) -0.081(3) 0.091(3) -0.030(2)
F16 0.157(4) 0.090(2) 0.318(6) -0.084(3) 0.175(4) -0.061(2)
F17 0.147(4) 0.471(12) 0.158(5) -0.118(6) -0.078(4) 0.109(6)
F18 0.271(6) 0.115(3) 0.215(5) 0.020(3) -0.169(5) 0.045(4)
P3 0.0418(5) 0.0531(6) 0.0821(8) -0.0077(5) 0.0170(5) -0.0026(5)
F1 0.0524(13) 0.0950(18) 0.0459(12) 0.0151(12) 0.0058(10) 0.0377(12)
F2 0.0556(14) 0.0989(19) 0.0636(14) 0.0415(14) 0.0238(11) 0.0241(13)
F3 0.0466(12) 0.0542(13) 0.0688(14) 0.0142(11) 0.0146(10) 0.0158(10)
F4 0.0422(11) 0.0646(14) 0.0539(12) 0.0092(10) 0.0106(9) -0.0046(10)
F5 0.0848(18) 0.111(2) 0.0633(15) -0.0443(15) -0.0132(13) -0.0010(16)
F6 0.0702(15) 0.0497(13) 0.0679(14) -0.0039(11) -0.0192(12) -0.0107(11)
P1 0.0316(4) 0.0418(5) 0.0319(4) -0.0019(4) 0.0026(3) 0.0032(4)
C3S 0.065(3) 0.064(3) 0.059(3) 0.002(2) 0.005(2) 0.021(2)
C4S 0.073(3) 0.105(4) 0.072(3) 0.011(3) -0.012(2) 0.019(3)
N2S 0.111(4) 0.118(4) 0.069(3) -0.002(3) -0.015(3) 0.026(3)
C1S 0.072(3) 0.086(4) 0.061(3) -0.011(3) 0.026(2) -0.035(3)
C2S 0.153(6) 0.085(4) 0.093(4) -0.023(3) 0.046(4) -0.033(4)
N1S 0.071(3) 0.124(4) 0.119(4) -0.016(3) 0.029(3) -0.021(3)

loop_
_atom_type_symbol
_atom_type_description
_atom_type_scat_dispersion_real
_atom_type_scat_dispersion_imag
_atom_type_scat_source
C C 0.0033 0.0016 'International Tables Vol C Tables 4.2.6.8 and 6.1.1.4'
H H 0.0000 0.0000 'International Tables Vol C Tables 4.2.6.8 and 6.1.1.4'
N N 0.0061 0.0033 'International Tables Vol C Tables 4.2.6.8 and 6.1.1.4'
F F 0.0171 0.0103 'International Tables Vol C Tables 4.2.6.8 and 6.1.1.4'
P P 0.1023 0.0942 'International Tables Vol C Tables 4.2.6.8 and 6.1.1.4'
Ga Ga 0.2307 1.6083 'International Tables Vol C Tables 4.2.6.8 and 6.1.1.4'

loop_
_exptl_crystal_face_index_h
_exptl_crystal_face_index_k
_exptl_crystal_face_index_l
_exptl_crystal_face_perp_dist
_exptl_oxdiff_crystal_face_indexfrac_h
_exptl_oxdiff_crystal_face_indexfrac_k
_exptl_oxdiff_crystal_face_indexfrac_l
_exptl_oxdiff_crystal_face_x
_exptl_oxdiff_crystal_face_y
_exptl_oxdiff_crystal_face_z
-7 27 -9 0.1141 -7.0000 27.0000 -8.9999 0.1086 0.4898 -0.8580
-21 10 9 0.0799 -21.0000 9.9999 8.9999 -0.7723 0.4554 -0.4207
-19 8 18 0.0911 -19.0000 7.9999 17.9999 -0.8000 0.5892 -0.1564
6 -16 26 0.1058 6.0000 -16.0000 26.0000 -0.1825 0.1336 0.9709
-8 23 -18 0.0907 -8.0000 23.0000 -17.9999 0.1094 0.2065 -0.9837
7 -23 -19 0.0990 7.0000 -23.0000 -19.0000 0.1902 -0.9678 0.2007
15 21 7 0.0934 15.0000 21.0000 7.0002 0.7342 0.6474 0.0185
14 12 -24 0.0843 14.0000 12.0000 -23.9998 0.8815 -0.2128 -0.4619
20 -12 9 0.0896 20.0000 -12.0000 9.0001 0.5483 -0.1329 0.8124
-14 -12 24 0.0938 -14.0000 -12.0000 23.9998 -0.8815 0.2128 0.4619
-4 -27 -14 0.1048 -4.0000 -27.0000 -14.0001 -0.3171 -0.9518 0.1698
-14 -11 -23 0.1096 -14.0000 -11.0000 -23.0001 -0.4418 -0.7308 -0.5279
11 -1 29 0.1082 11.0000 -1.0000 29.0001 0.1428 0.5609 0.8319

loop_
_geom_angle_atom_site_label_1
_geom_angle_atom_site_label_2
_geom_angle_atom_site_label_3
_geom_angle
C11 C1 C2 107.0(2)
N1 C1 C2 117.5(2)
N1 C1 C11 135.4(3)
C3 C2 C1 107.6(2)
N2 C2 C1 116.9(2)
N2 C2 C3 135.4(3)
C4 C3 C2 135.1(3)
C4 C3 C12 119.5(3)
C12 C3 C2 105.4(2)
C3 C4 C5 117.7(3)
C6 C5 C4 122.9(3)
C5 C6 C7 120.6(3)
C8 C7 C6 127.5(3)
C12 C7 C6 116.1(3)
C12 C7 C8 116.4(3)
C9 C8 C7 120.9(3)
C8 C9 C10 122.4(3)
C11 C10 C9 118.2(3)
C10 C11 C1 134.9(3)
C10 C11 C12 119.4(3)
C12 C11 C1 105.7(2)
C7 C12 C3 123.1(3)
C7 C12 C11 122.7(3)
C11 C12 C3 114.2(2)
C14 C13 C18 121.7(3)
C14 C13 N1 119.0(2)
C18 C13 N1 119.2(2)
C13 C14 C15 119.4(3)
C14 C15 C16 118.7(3)
C14 C15 C19 119.7(3)
C16 C15 C19 121.6(3)
C15 C16 C17 121.9(3)
C16 C17 C20 121.3(3)
C18 C17 C16 118.8(3)
C18 C17 C20 119.9(3)
C17 C18 C13 119.5(3)
C22 C21 N2 119.3(2)
C26 C21 C22 121.8(2)
C26 C21 N2 118.9(2)
C21 C22 C23 119.2(3)
C22 C23 C27 119.8(3)
C24 C23 C22 118.9(3)
C24 C23 C27 121.3(3)
C23 C24 C25 122.1(3)
C24 C25 C28 121.1(3)
C26 C25 C24 118.5(3)
C26 C25 C28 120.4(3)
C21 C26 C25 119.6(3)
C39 C29 C30 107.4(2)
N3 C29 C30 117.6(2)
N3 C29 C39 135.0(2)
C31 C30 C29 107.0(2)
N4 C30 C29 116.7(2)
N4 C30 C31 136.2(2)
C32 C31 C30 135.1(3)
C32 C31 C40 119.5(2)
C40 C31 C30 105.3(2)
C31 C32 C33 118.4(3)
C34 C33 C32 122.4(3)
C33 C34 C35 121.0(3)
C36 C35 C34 128.2(3)
C40 C35 C34 115.8(3)
C40 C35 C36 115.9(3)
C37 C36 C35 121.5(3)
C36 C37 C38 122.0(3)
C39 C38 C37 118.2(3)
C38 C39 C29 134.6(3)
C38 C39 C40 119.6(2)
C40 C39 C29 105.8(2)
C35 C40 C31 122.8(3)
C35 C40 C39 122.6(2)
C39 C40 C31 114.5(2)
C42 C41 N3 118.7(2)
C46 C41 C42 121.8(3)
C46 C41 N3 119.3(2)
C43 C42 C41 119.3(3)
C42 C43 C47 120.0(3)
C44 C43 C42 118.8(3)
C44 C43 C47 121.2(3)
C45 C44 C43 122.1(3)
C44 C45 C46 118.8(3)
C44 C45 C48 121.4(3)
C46 C45 C48 119.8(3)
C41 C46 C45 119.0(3)
C50 C49 C54 121.6(2)
C50 C49 N4 120.5(2)
C54 C49 N4 117.8(2)
C49 C50 C51 119.4(3)
C50 C51 C55 120.2(3)
C52 C51 C50 118.6(3)
C52 C51 C55 121.2(3)
C51 C52 C53 122.4(3)
C52 C53 C54 118.4(3)
C52 C53 C56 121.2(3)
C54 C53 C56 120.4(3)
C49 C54 C53 119.5(3)
C67 C57 C58 107.6(2)
N5 C57 C58 117.7(2)
N5 C57 C67 134.7(3)
C59 C58 C57 107.1(2)
N6 C58 C57 117.2(2)
N6 C58 C59 135.7(2)
C60 C59 C58 135.1(3)
C60 C59 C68 119.6(2)
C68 C59 C58 105.3(2)
C59 C60 C61 117.9(3)
C62 C61 C60 122.6(3)
C61 C62 C63 121.1(3)
C64 C63 C62 128.1(3)
C68 C63 C62 115.7(3)
C68 C63 C64 116.2(3)
C65 C64 C63 121.4(3)
C64 C65 C66 121.9(3)
C67 C66 C65 118.0(3)
C66 C67 C57 134.6(3)
C66 C67 C68 119.9(3)
C68 C67 C57 105.4(2)
C63 C68 C59 123.0(3)
C63 C68 C67 122.5(3)
C67 C68 C59 114.5(2)
C70 C69 C74 121.9(3)
C70 C69 N5 118.3(2)
C74 C69 N5 119.8(2)
C69 C70 C71 119.8(3)
C70 C71 C75 120.4(3)
C72 C71 C70 118.0(3)
C72 C71 C75 121.5(3)
C71 C72 C73 122.8(3)
C72 C73 C74 118.6(3)
C72 C73 C76 121.4(3)
C74 C73 C76 120.1(3)
C69 C74 C73 118.9(3)
C78 C77 N6 120.6(2)
C82 C77 C78 121.0(2)
C82 C77 N6 118.3(2)
C79 C78 C77 119.5(3)
C78 C79 C80 118.8(3)
C78 C79 C83 121.0(3)
C80 C79 C83 120.2(3)
C81 C80 C79 121.8(3)
C80 C81 C84 121.8(3)
C82 C81 C80 118.6(3)
C82 C81 C84 119.6(3)
C77 C82 C81 120.3(3)
C1 N1 C13 120.3(2)
C1 N1 Ga1 112.72(17)
C13 N1 Ga1 127.01(18)
C2 N2 C21 120.3(2)
C2 N2 Ga1 112.94(18)
C21 N2 Ga1 126.73(16)
C29 N3 C41 122.5(2)
C29 N3 Ga1 112.41(17)
C41 N3 Ga1 124.76(17)
C30 N4 C49 123.2(2)
C30 N4 Ga1 112.26(17)
C49 N4 Ga1 124.26(16)
C57 N5 C69 119.6(2)
C57 N5 Ga1 111.92(18)
C69 N5 Ga1 128.46(16)
C58 N6 C77 122.2(2)
C58 N6 Ga1 111.70(17)
C77 N6 Ga1 126.11(16)
N1 Ga1 N4 172.02(8)
N2 Ga1 N1 79.89(8)
N2 Ga1 N4 93.28(8)
N3 Ga1 N1 95.15(8)
N3 Ga1 N2 88.31(8)
N3 Ga1 N4 80.43(8)
N3 Ga1 N6 173.58(8)
N5 Ga1 N1 95.14(9)
N5 Ga1 N2 174.29(9)
N5 Ga1 N3 94.97(8)
N5 Ga1 N4 91.87(9)
N5 Ga1 N6 81.28(8)
N6 Ga1 N1 90.39(8)
N6 Ga1 N2 95.87(8)
N6 Ga1 N4 94.43(8)
F7 P2 F9 178.82(18)
F7 P2 F10 89.84(18)
F7 P2 F11 89.87(13)
F7 P2 F12 91.20(14)
F8 P2 F7 90.2(2)
F8 P2 F9 90.97(17)
F8 P2 F10 179.59(16)
F8 P2 F11 90.22(13)
F8 P2 F12 90.10(15)
F9 P2 F10 89.02(15)
F9 P2 F11 89.82(12)
F9 P2 F12 89.10(13)
F10 P2 F11 90.20(12)
F10 P2 F12 89.49(14)
F11 P2 F12 178.88(13)
F14 P3 F13 90.31(17)
F14 P3 F15 92.34(19)
F14 P3 F17 85.0(3)
F15 P3 F13 175.4(2)
F16 P3 F13 89.47(16)
F16 P3 F14 169.7(3)
F16 P3 F15 88.59(19)
F16 P3 F17 84.7(4)
F17 P3 F13 88.6(3)
F17 P3 F15 95.4(4)
F18 P3 F13 89.7(2)
F18 P3 F14 91.3(3)
F18 P3 F15 86.5(3)
F18 P3 F16 99.0(4)
F18 P3 F17 175.9(4)
F1 P1 F2 90.57(12)
F1 P1 F3 178.43(12)
F1 P1 F4 89.74(12)
F1 P1 F6 89.90(13)
F2 P1 F3 90.60(12)
F2 P1 F4 178.53(15)
F2 P1 F6 90.67(15)
F3 P1 F4 89.06(11)
F5 P1 F1 90.87(15)
F5 P1 F2 92.26(16)
F5 P1 F3 90.13(14)
F5 P1 F4 89.17(14)
F5 P1 F6 176.96(16)
F6 P1 F3 89.04(13)
F6 P1 F4 87.89(12)
N2S C3S C4S 179.2(6)
N1S C1S C2S 177.6(6)

loop_
_geom_bond_atom_site_label_1
_geom_bond_atom_site_label_2
_geom_bond_distance
C1 C2 1.516(4)
C1 C11 1.458(4)
C1 N1 1.277(3)
C2 C3 1.454(4)
C2 N2 1.279(3)
C3 C4 1.376(4)
C3 C12 1.422(4)
C4 C5 1.411(4)
C5 C6 1.372(5)
C6 C7 1.419(5)
C7 C8 1.418(5)
C7 C12 1.396(4)
C8 C9 1.371(5)
C9 C10 1.404(4)
C10 C11 1.383(4)
C11 C12 1.417(4)
C13 C14 1.383(4)
C13 C18 1.386(4)
C13 N1 1.445(3)
C14 C15 1.391(4)
C15 C16 1.391(4)
C15 C19 1.512(4)
C16 C17 1.392(4)
C17 C18 1.385(4)
C17 C20 1.513(4)
C21 C22 1.385(4)
C21 C26 1.384(4)
C21 N2 1.450(3)
C22 C23 1.390(4)
C23 C24 1.387(5)
C23 C27 1.509(5)
C24 C25 1.392(4)
C25 C26 1.389(4)
C25 C28 1.498(4)
C29 C30 1.524(4)
C29 C39 1.450(4)
C29 N3 1.280(3)
C30 C31 1.463(4)
C30 N4 1.281(3)
C31 C32 1.366(4)
C31 C40 1.421(4)
C32 C33 1.412(4)
C33 C34 1.365(4)
C34 C35 1.421(4)
C35 C36 1.411(4)
C35 C40 1.401(4)
C36 C37 1.369(4)
C37 C38 1.405(4)
C38 C39 1.377(4)
C39 C40 1.416(4)
C41 C42 1.390(4)
C41 C46 1.381(4)
C41 N3 1.453(3)
C42 C43 1.389(4)
C43 C44 1.388(5)
C43 C47 1.512(5)
C44 C45 1.385(5)
C45 C46 1.402(4)
C45 C48 1.507(5)
C49 C50 1.382(4)
C49 C54 1.387(4)
C49 N4 1.449(3)
C50 C51 1.395(4)
C51 C52 1.383(4)
C51 C55 1.510(4)
C52 C53 1.389(4)
C53 C54 1.390(4)
C53 C56 1.507(4)
C57 C58 1.512(4)
C57 C67 1.452(4)
C57 N5 1.284(3)
C58 C59 1.459(4)
C58 N6 1.285(3)
C59 C60 1.372(4)
C59 C68 1.417(4)
C60 C61 1.412(4)
C61 C62 1.362(4)
C62 C63 1.421(4)
C63 C64 1.410(4)
C63 C68 1.401(4)
C64 C65 1.376(4)
C65 C66 1.412(4)
C66 C67 1.376(4)
C67 C68 1.415(4)
C69 C70 1.381(4)
C69 C74 1.387(4)
C69 N5 1.451(3)
C70 C71 1.394(4)
C71 C72 1.384(5)
C71 C75 1.504(5)
C72 C73 1.389(5)
C73 C74 1.396(4)
C73 C76 1.505(5)
C77 C78 1.390(4)
C77 C82 1.379(4)
C77 N6 1.440(3)
C78 C79 1.389(4)
C79 C80 1.394(4)
C79 C83 1.507(4)
C80 C81 1.387(4)
C81 C82 1.384(4)
C81 C84 1.503(4)
N1 Ga1 2.091(2)
N2 Ga1 2.090(2)
N3 Ga1 2.077(2)
N4 Ga1 2.093(2)
N5 Ga1 2.061(2)
N6 Ga1 2.078(2)
F7 P2 1.573(2)
F8 P2 1.566(3)
F9 P2 1.580(2)
F10 P2 1.598(2)
F11 P2 1.601(2)
F12 P2 1.602(2)
F13 P3 1.581(3)
F14 P3 1.551(3)
F15 P3 1.569(3)
F16 P3 1.514(3)
F17 P3 1.569(5)
F18 P3 1.487(4)
F1 P1 1.582(2)
F2 P1 1.582(2)
F3 P1 1.596(2)
F4 P1 1.601(2)
F5 P1 1.579(2)
F6 P1 1.593(2)
C3S C4S 1.447(6)
C3S N2S 1.121(6)
C1S C2S 1.420(8)
C1S N1S 1.121(7)

loop_
_geom_torsion_atom_site_label_1
_geom_torsion_atom_site_label_2
_geom_torsion_atom_site_label_3
_geom_torsion_atom_site_label_4
_geom_torsion
C1 C2 C3 C4 -178.4(3)
C1 C2 C3 C12 2.2(3)
C1 C2 N2 C21 -178.1(2)
C1 C2 N2 Ga1 2.8(3)
C1 C11 C12 C3 -0.9(3)
C1 C11 C12 C7 180.0(2)
C2 C1 C11 C10 -175.6(3)
C2 C1 C11 C12 2.2(3)
C2 C1 N1 C13 179.8(2)
C2 C1 N1 Ga1 0.1(3)
C2 C3 C4 C5 -179.4(3)
C2 C3 C12 C7 178.3(2)
C2 C3 C12 C11 -0.8(3)
C3 C2 N2 C21 0.0(4)
C3 C2 N2 Ga1 -179.0(3)
C3 C4 C5 C6 0.9(5)
C4 C3 C12 C7 -1.2(4)
C4 C3 C12 C11 179.7(2)
C4 C5 C6 C7 -0.6(5)
C5 C6 C7 C8 178.8(3)
C5 C6 C7 C12 -0.6(4)
C6 C7 C8 C9 -178.9(3)
C6 C7 C12 C3 1.5(4)
C6 C7 C12 C11 -179.4(3)
C7 C8 C9 C10 -1.4(5)
C8 C7 C12 C3 -178.0(3)
C8 C7 C12 C11 1.1(4)
C8 C9 C10 C11 0.7(5)
C9 C10 C11 C1 178.5(3)
C9 C10 C11 C12 0.9(4)
C10 C11 C12 C3 177.3(2)
C10 C11 C12 C7 -1.8(4)
C11 C1 C2 C3 -2.8(3)
C11 C1 C2 N2 175.8(2)
C11 C1 N1 C13 2.6(5)
C11 C1 N1 Ga1 -177.1(3)
C12 C3 C4 C5 0.0(4)
C12 C7 C8 C9 0.5(4)
C13 C14 C15 C16 -2.0(4)
C13 C14 C15 C19 176.0(3)
C14 C13 C18 C17 0.5(5)
C14 C13 N1 C1 -110.1(3)
C14 C13 N1 Ga1 69.5(3)
C14 C15 C16 C17 0.3(5)
C15 C16 C17 C18 1.8(5)
C15 C16 C17 C20 -178.2(3)
C16 C17 C18 C13 -2.2(5)
C18 C13 C14 C15 1.6(4)
C18 C13 N1 C1 70.8(3)
C18 C13 N1 Ga1 -109.6(3)
C19 C15 C16 C17 -177.6(3)
C20 C17 C18 C13 177.9(3)
C21 C22 C23 C24 -1.7(4)
C21 C22 C23 C27 177.5(3)
C22 C21 C26 C25 2.0(4)
C22 C21 N2 C2 79.6(3)
C22 C21 N2 Ga1 -101.5(3)
C22 C23 C24 C25 2.6(4)
C23 C24 C25 C26 -1.2(4)
C23 C24 C25 C28 178.7(3)
C24 C25 C26 C21 -1.1(4)
C26 C21 C22 C23 -0.6(4)
C26 C21 N2 C2 -102.5(3)
C26 C21 N2 Ga1 76.4(3)
C27 C23 C24 C25 -176.6(3)
C28 C25 C26 C21 179.0(3)
C29 C30 C31 C32 177.8(3)
C29 C30 C31 C40 0.6(3)
C29 C30 N4 C49 178.5(2)
C29 C30 N4 Ga1 -6.9(3)
C29 C39 C40 C31 2.4(3)
C29 C39 C40 C35 -175.9(2)
C30 C29 C39 C38 -179.1(3)
C30 C29 C39 C40 -1.9(3)
C30 C29 N3 C41 177.9(2)
C30 C29 N3 Ga1 4.5(3)
C30 C31 C32 C33 -176.8(3)
C30 C31 C40 C35 176.4(2)
C30 C31 C40 C39 -1.9(3)
C31 C30 N4 C49 -4.4(5)
C31 C30 N4 Ga1 170.3(3)
C31 C32 C33 C34 0.7(5)
C32 C31 C40 C35 -1.4(4)
C32 C31 C40 C39 -179.7(2)
C32 C33 C34 C35 -0.4(5)
C33 C34 C35 C36 178.7(3)
C33 C34 C35 C40 -0.7(4)
C34 C35 C36 C37 178.7(3)
C34 C35 C40 C31 1.6(4)
C34 C35 C40 C39 179.8(3)
C35 C36 C37 C38 1.4(5)
C36 C35 C40 C31 -177.9(3)
C36 C35 C40 C39 0.2(4)
C36 C37 C38 C39 0.8(5)
C37 C38 C39 C29 174.6(3)
C37 C38 C39 C40 -2.3(4)
C38 C39 C40 C31 -179.9(3)
C38 C39 C40 C35 1.8(4)
C39 C29 C30 C31 0.8(3)
C39 C29 C30 N4 178.7(2)
C39 C29 N3 C41 1.9(5)
C39 C29 N3 Ga1 -171.5(3)
C40 C31 C32 C33 0.1(4)
C40 C35 C36 C37 -1.8(4)
C41 C42 C43 C44 -0.9(4)
C41 C42 C43 C47 179.2(3)
C42 C41 C46 C45 -1.7(4)
C42 C41 N3 C29 -96.7(3)
C42 C41 N3 Ga1 75.9(3)
C42 C43 C44 C45 -2.0(4)
C43 C44 C45 C46 3.1(4)
C43 C44 C45 C48 -177.9(3)
C44 C45 C46 C41 -1.2(4)
C46 C41 C42 C43 2.8(4)
C46 C41 N3 C29 87.7(3)
C46 C41 N3 Ga1 -99.8(3)
C47 C43 C44 C45 177.9(3)
C48 C45 C46 C41 179.8(3)
C49 C50 C51 C52 -0.7(4)
C49 C50 C51 C55 178.8(3)
C50 C49 C54 C53 3.2(4)
C50 C49 N4 C30 71.8(3)
C50 C49 N4 Ga1 -102.3(3)
C50 C51 C52 C53 2.9(4)
C51 C52 C53 C54 -2.0(4)
C51 C52 C53 C56 177.7(3)
C52 C53 C54 C49 -1.0(4)
C54 C49 C50 C51 -2.3(4)
C54 C49 N4 C30 -112.3(3)
C54 C49 N4 Ga1 73.7(3)
C55 C51 C52 C53 -176.6(3)
C56 C53 C54 C49 179.3(3)
C57 C58 C59 C60 -177.1(3)
C57 C58 C59 C68 2.4(3)
C57 C58 N6 C77 179.6(2)
C57 C58 N6 Ga1 -2.5(3)
C57 C67 C68 C59 -0.7(3)
C57 C67 C68 C63 -179.7(3)
C58 C57 C67 C66 -174.7(3)
C58 C57 C67 C68 2.2(3)
C58 C57 N5 C69 -174.2(2)
C58 C57 N5 Ga1 4.7(3)
C58 C59 C60 C61 -180.0(3)
C58 C59 C68 C63 177.8(3)
C58 C59 C68 C67 -1.1(3)
C59 C58 N6 C77 1.3(5)
C59 C58 N6 Ga1 179.3(3)
C59 C60 C61 C62 0.9(4)
C60 C59 C68 C63 -2.5(4)
C60 C59 C68 C67 178.5(3)
C60 C61 C62 C63 -0.5(5)
C61 C62 C63 C64 177.6(3)
C61 C62 C63 C68 -1.3(4)
C62 C63 C64 C65 -179.7(3)
C62 C63 C68 C59 2.9(4)
C62 C63 C68 C67 -178.3(3)
C63 C64 C65 C66 -1.5(5)
C64 C63 C68 C59 -176.2(3)
C64 C63 C68 C67 2.6(4)
C64 C65 C66 C67 2.0(5)
C65 C66 C67 C57 176.4(3)
C65 C66 C67 C68 -0.1(4)
C66 C67 C68 C59 176.7(3)
C66 C67 C68 C63 -2.2(4)
C67 C57 C58 C59 -2.9(3)
C67 C57 C58 N6 178.4(2)
C67 C57 N5 C69 5.9(5)
C67 C57 N5 Ga1 -175.2(3)
C68 C59 C60 C61 0.6(4)
C68 C63 C64 C65 -0.8(5)
C69 C70 C71 C72 -0.8(4)
C69 C70 C71 C75 178.0(3)
C70 C69 C74 C73 0.3(4)
C70 C69 N5 C57 72.0(3)
C70 C69 N5 Ga1 -106.6(3)
C70 C71 C72 C73 0.2(5)
C71 C72 C73 C74 0.7(5)
C71 C72 C73 C76 -179.1(3)
C72 C73 C74 C69 -0.9(4)
C74 C69 C70 C71 0.6(4)
C74 C69 N5 C57 -108.7(3)
C74 C69 N5 Ga1 72.7(3)
C75 C71 C72 C73 -178.6(3)
C76 C73 C74 C69 178.9(3)
C77 C78 C79 C80 -1.3(4)
C77 C78 C79 C83 178.1(3)
C78 C77 C82 C81 2.3(4)
C78 C77 N6 C58 64.5(3)
C78 C77 N6 Ga1 -113.2(2)
C78 C79 C80 C81 1.7(4)
C79 C80 C81 C82 -0.1(4)
C79 C80 C81 C84 -179.4(3)
C80 C81 C82 C77 -1.9(4)
C82 C77 C78 C79 -0.7(4)
C82 C77 N6 C58 -118.1(3)
C82 C77 N6 Ga1 64.3(3)
C83 C79 C80 C81 -177.6(3)
C84 C81 C82 C77 177.4(3)
N1 C1 C2 C3 179.3(2)
N1 C1 C2 N2 -2.1(3)
N1 C1 C11 C10 1.8(6)
N1 C1 C11 C12 179.6(3)
N1 C13 C14 C15 -177.5(3)
N1 C13 C18 C17 179.6(3)
N2 C2 C3 C4 3.3(6)
N2 C2 C3 C12 -176.1(3)
N2 C21 C22 C23 177.3(2)
N2 C21 C26 C25 -175.8(2)
N3 C29 C30 C31 -176.2(2)
N3 C29 C30 N4 1.7(4)
N3 C29 C39 C38 -2.8(6)
N3 C29 C39 C40 174.4(3)
N3 C41 C42 C43 -172.7(2)
N3 C41 C46 C45 173.8(2)
N4 C30 C31 C32 0.5(6)
N4 C30 C31 C40 -176.7(3)
N4 C49 C50 C51 173.4(2)
N4 C49 C54 C53 -172.7(2)
N5 C57 C58 C59 177.2(2)
N5 C57 C58 N6 -1.5(4)
N5 C57 C67 C66 5.2(6)
N5 C57 C67 C68 -177.9(3)
N5 C69 C70 C71 179.9(2)
N5 C69 C74 C73 -179.0(3)
N6 C58 C59 C60 1.2(6)
N6 C58 C59 C68 -179.3(3)
N6 C77 C78 C79 176.7(2)
N6 C77 C82 C81 -175.1(2)
